data_7717103
loop_
_publ_author_name
'Smolkov&#xe1;, Romana'
'Smolko, Luk&#xe1;&#x161;'
'Samo&#x13e;ov&#xe1;, Erika'
'Morgan, Ibrahim'
'Rennert, Robert'
'Kalu&#x111;erovi&#x107;, Goran N'

_publ_section_title
;
 Novel Zn(II), Co(II) and Cu(II) diflunisalato complexes with neocuproine
 and their exceptional antiproliferative activity against cancer cell
 lines.
;
_journal_issue 43
_journal_name_full 'Dalton transactions (Cambridge, England : 2003)'
_journal_page_first 17595
_journal_page_last 17607
_journal_paper_doi 10.1039/d4dt01736f
_journal_volume 53
_journal_year 2024
_chemical_formula_moiety 'C27 H19 Cl Co F2 N2 O3'
_chemical_formula_sum 'C27 H19 Cl Co F2 N2 O3'
_chemical_formula_weight 551.8
_chemical_name_common chloridodiflunisalato(2,9-dimethyl-1,10-phenathroline)cobalt(ii)
_chemical_name_systematic chloridodiflunisalato(2,9-dimethyl-1,10-phenathroline)cobalt(ii)
_space_group_IT_number 14
_space_group_name_Hall '-P 2yn'
_space_group_name_H-M_alt 'P 1 21/n 1'
_symmetry_cell_setting monoclinic
_symmetry_Int_Tables_number 14
_symmetry_space_group_name_Hall '-P 2yn'
_symmetry_space_group_name_H-M 'P 1 21/n 1'
_audit_update_record
;
2024-04-05 deposited with the CCDC.	2024-09-27 downloaded from the CCDC.
;
_cell_angle_alpha 90
_cell_angle_beta 95.864(4)
_cell_angle_gamma 90
_cell_formula_units_Z 4
_cell_length_a 11.6277(7)
_cell_length_b 12.6340(5)
_cell_length_c 15.2269(7)
_cell_measurement_reflns_used 12386
_cell_measurement_temperature 120.00(10)
_cell_measurement_theta_max 28.3
_cell_measurement_theta_min 3.2
_cell_volume 2225.19(19)
_computing_cell_refinement 'CrysAlisPro 1.171.39.35c (Rigaku OD, 2017)'
_computing_data_collection 'CrysAlisPro 1.171.39.35c (Rigaku OD, 2017)'
_computing_data_reduction 'CrysAlisPro 1.171.39.35c (Rigaku OD, 2017)'
_diffrn_ambient_temperature 120
_diffrn_detector 'CCD plate'
_diffrn_detector_area_resol_mean 5.1783
_diffrn_measured_fraction_theta_full 0.98
_diffrn_measured_fraction_theta_max 0.94
_diffrn_measurement_device 'four-circle diffractometer'
_diffrn_measurement_device_type 'Xcalibur, AtlasS2, Gemini ultra'
_diffrn_measurement_method '\w scans'
_diffrn_radiation_monochromator graphite
_diffrn_radiation_probe x-ray
_diffrn_radiation_source 'X-ray tube'
_diffrn_radiation_type 'Mo K\a'
_diffrn_radiation_wavelength 0.71073
_diffrn_reflns_av_R_equivalents 0.04
_diffrn_reflns_av_unetI/netI 0.0297
_diffrn_reflns_limit_h_max 15
_diffrn_reflns_limit_h_min -15
_diffrn_reflns_limit_k_max 16
_diffrn_reflns_limit_k_min -16
_diffrn_reflns_limit_l_max 20
_diffrn_reflns_limit_l_min -20
_diffrn_reflns_number 29802
_diffrn_reflns_theta_full 27.85
_diffrn_reflns_theta_max 28.59
_diffrn_reflns_theta_min 3.14
_diffrn_source 'fine-focus sealed X-ray tube'
_exptl_absorpt_coefficient_mu 0.944
_exptl_absorpt_correction_T_max 1
_exptl_absorpt_correction_T_min 0.622
_exptl_absorpt_correction_type multi-scan
_exptl_absorpt_process_details
;
CrysAlisPro 1.171.39.35c (Rigaku Oxford Diffraction, 2017)
Empirical absorption correction using spherical harmonics,
 implemented in SCALE3 ABSPACK scaling algorithm.
;
_exptl_crystal_colour blue
_exptl_crystal_density_diffrn 1.6472
_exptl_crystal_description prism
_exptl_crystal_F_000 1124
_exptl_crystal_preparation Luminescent
_exptl_crystal_recrystallization_method 'Re-crystallisation from solvent: MeOH'
_exptl_crystal_size_max 0.12
_exptl_crystal_size_mid 0.10
_exptl_crystal_size_min 0.08
_refine_diff_density_max 0.93
_refine_diff_density_min -0.53
_refine_ls_extinction_method none
_refine_ls_goodness_of_fit_gt 1.92
_refine_ls_goodness_of_fit_ref 1.77
_refine_ls_hydrogen_treatment mixed
_refine_ls_number_constraints 72
_refine_ls_number_parameters 329
_refine_ls_number_reflns 5344
_refine_ls_number_restraints 0
_refine_ls_R_factor_all 0.0527
_refine_ls_R_factor_gt 0.0368
_refine_ls_shift/su_max 0.0162
_refine_ls_shift/su_mean 0.0010
_refine_ls_structure_factor_coef Fsqd
_refine_ls_weighting_details w=1/(\s^2^(I)+0.0004I^2^)
_refine_ls_weighting_scheme sigma
_refine_ls_wR_factor_gt 0.0785
_refine_ls_wR_factor_ref 0.0818
_reflns_number_gt 4256
_reflns_number_total 5344
_reflns_threshold_expression I>3\s(I)
_cod_data_source_file d4dt01736f2.cif
_cod_data_source_block I_CCDC1
_cod_depositor_comments
;
The following automatic conversions were performed:

data item '_diffrn_radiation_probe' value 'X-ray' was changed to
'x-ray' in accordance with the
/home/data/users/saulius/crontab/automatic-downloads/rss-feeds/RSC/lib/dictionaries/cif_core.dic
dictionary named 'cif_core.dic' version 2.4.2 last updated on
2011-04-26.

Automatic conversion script
Id: cif_fix_values 8170 2020-07-09 18:12:32Z antanas 

 Adding full bibliography for 7717102--7717104.cif.
;
_cod_original_sg_symbol_Hall '-P 2yabc'
_cod_database_code 7717103

loop_
_space_group_symop_id
_space_group_symop_operation_xyz
1 x,y,z
2 -x+1/2,y+1/2,-z+1/2
3 -x,-y,-z
4 x+1/2,-y+1/2,z+1/2

loop_
_atom_site_label
_atom_site_type_symbol
_atom_site_fract_x
_atom_site_fract_y
_atom_site_fract_z
_atom_site_adp_type
_atom_site_U_iso_or_equiv
_atom_site_site_symmetry_multiplicity
_atom_site_occupancy
_atom_site_calc_flag
_atom_site_refinement_flags
_atom_site_disorder_assembly
_atom_site_disorder_group
Co1 Co 0.26353(2) 0.35429(2) 0.604410(17) Uani 0.01576(9) 4 1 d . . .
Cl1 Cl 0.26554(5) 0.40931(5) 0.74306(3) Uani 0.02925(18) 4 1 d . . .
F2 F 0.97903(11) -0.05985(10) 0.89325(8) Uani 0.0297(4) 4 1 d . . .
F1 F 0.75350(11) 0.19889(10) 0.74148(9) Uani 0.0338(5) 4 1 d . . .
O1 O 0.39068(12) 0.24976(11) 0.61534(9) Uani 0.0220(5) 4 1 d . . .
O3 O 0.47238(14) 0.15034(13) 0.36832(10) Uani 0.0261(5) 4 1 d . . .
O2 O 0.35072(13) 0.25742(12) 0.47098(10) Uani 0.0291(5) 4 1 d . . .
N1 N 0.11580(14) 0.28275(13) 0.55051(11) Uani 0.0169(5) 4 1 d . . .
N2 N 0.20837(14) 0.47118(13) 0.51402(11) Uani 0.0162(5) 4 1 d . . .
C25 C 0.07564(17) 0.32992(16) 0.47277(13) Uani 0.0161(6) 4 1 d . . .
C23 C 0.24535(18) 0.56992(16) 0.50267(14) Uani 0.0212(7) 4 1 d . . .
C7 C 0.59150(17) 0.12855(15) 0.60057(13) Uani 0.0160(6) 4 1 d . . .
C3 C 0.53907(17) 0.12369(16) 0.44338(13) Uani 0.0182(6) 4 1 d . . .
C1 C 0.41408(18) 0.22540(16) 0.53843(14) Uani 0.0200(6) 4 1 d . . .
C17 C -0.01256(17) 0.28531(18) 0.41409(13) Uani 0.0221(7) 4 1 d . . .
C14 C 0.06751(18) 0.19282(17) 0.57465(14) Uani 0.0219(7) 4 1 d . . .
C12 C 0.89263(18) -0.09911(17) 0.74994(14) Uani 0.0217(7) 4 1 d . . .
C24 C 0.12352(17) 0.43102(16) 0.45378(13) Uani 0.0171(6) 4 1 d . . .
C11 C 0.91264(18) -0.02937(17) 0.81893(14) Uani 0.0212(7) 4 1 d . . .
C2 C 0.51688(17) 0.15828(15) 0.52706(13) Uani 0.0169(6) 4 1 d . . .
C6 C 0.68772(17) 0.06454(15) 0.59319(13) Uani 0.0168(6) 4 1 d . . .
C9 C 0.79552(18) 0.09861(16) 0.74322(14) Uani 0.0195(6) 4 1 d . . .
C13 C 0.81872(17) -0.06837(16) 0.67699(14) Uani 0.0191(6) 4 1 d . . .
C8 C 0.76699(16) 0.03241(16) 0.67145(13) Uani 0.0167(6) 4 1 d . . .
C4 C 0.63365(17) 0.05751(16) 0.43510(14) Uani 0.0203(6) 4 1 d . . .
C20 C 0.07955(18) 0.48579(17) 0.37762(13) Uani 0.0217(7) 4 1 d . . .
C5 C 0.70566(17) 0.02895(16) 0.50871(14) Uani 0.0193(6) 4 1 d . . .
C10 C 0.86590(18) 0.07016(17) 0.81727(14) Uani 0.0214(7) 4 1 d . . .
C15 C -0.02122(19) 0.14408(18) 0.51925(16) Uani 0.0286(7) 4 1 d . . .
C19 C -0.00776(19) 0.4364(2) 0.31787(14) Uani 0.0288(8) 4 1 d . . .
C18 C -0.05076(19) 0.3409(2) 0.33485(14) Uani 0.0285(8) 4 1 d . . .
C16 C -0.05967(19) 0.18816(19) 0.43981(16) Uani 0.0288(7) 4 1 d . . .
C21 C 0.1240(2) 0.58777(19) 0.36539(15) Uani 0.0284(7) 4 1 d . . .
C22 C 0.2035(2) 0.62951(18) 0.42759(16) Uani 0.0276(7) 4 1 d . . .
C27 C 0.33174(19) 0.61638(17) 0.57154(16) Uani 0.0296(8) 4 1 d . . .
C26 C 0.1114(2) 0.14671(18) 0.66203(16) Uani 0.0341(8) 4 1 d . . .
H1c7 H 0.576116 0.15291 0.657937 Uiso 0.0192 4 1 d . . .
H1c12 H 0.928842 -0.167471 0.752072 Uiso 0.026 4 1 d . . .
H1c13 H 0.80248 -0.117204 0.629023 Uiso 0.023 4 1 d . . .
H1c4 H 0.648444 0.031907 0.377969 Uiso 0.0243 4 1 d . . .
H1c5 H 0.770089 -0.016753 0.501833 Uiso 0.0232 4 1 d . . .
H1c10 H 0.881732 0.118075 0.865934 Uiso 0.0256 4 1 d . . .
H1c15 H -0.054975 0.079355 0.537429 Uiso 0.0343 4 1 d . . .
H1c19 H -0.036035 0.472478 0.264526 Uiso 0.0345 4 1 d . . .
H1c18 H -0.108118 0.309379 0.293032 Uiso 0.0343 4 1 d . . .
H1c16 H -0.118537 0.15334 0.401444 Uiso 0.0346 4 1 d . . .
H1c21 H 0.09836 0.627668 0.313392 Uiso 0.0341 4 1 d . . .
H1c22 H 0.231408 0.700175 0.420421 Uiso 0.0331 4 1 d . . .
H1c27 H 0.310134 0.687844 0.58363 Uiso 0.0355 4 1 d . . .
H2c27 H 0.333672 0.575123 0.624616 Uiso 0.0355 4 1 d . . .
H3c27 H 0.406845 0.615992 0.550575 Uiso 0.0355 4 1 d . . .
H1c26 H 0.069784 0.082865 0.671763 Uiso 0.0409 4 1 d . . .
H2c26 H 0.192252 0.130957 0.662539 Uiso 0.0409 4 1 d . . .
H3c26 H 0.100439 0.196669 0.707936 Uiso 0.0409 4 1 d . . .
H1o3 H 0.422(2) 0.1823(19) 0.3824(16) Uiso 0.023(7) 4 1 d . . .

loop_
_atom_site_aniso_label
_atom_site_aniso_type_symbol
_atom_site_aniso_U_11
_atom_site_aniso_U_22
_atom_site_aniso_U_33
_atom_site_aniso_U_12
_atom_site_aniso_U_13
_atom_site_aniso_U_23
Co1 Co 0.01776(15) 0.01742(15) 0.01138(14) 0.00063(12) -0.00202(10) 0.00100(11)
Cl1 Cl 0.0344(3) 0.0376(3) 0.0152(3) 0.0111(3) 0.0000(2) -0.0049(2)
F2 F 0.0319(8) 0.0315(7) 0.0246(7) 0.0064(6) -0.0034(6) 0.0041(6)
F1 F 0.0388(8) 0.0227(7) 0.0378(8) 0.0078(6) -0.0072(6) -0.0059(6)
O1 O 0.0203(8) 0.0220(8) 0.0241(8) 0.0046(6) 0.0037(6) -0.0020(6)
O3 O 0.0255(9) 0.0326(10) 0.0194(8) 0.0013(8) -0.0012(7) 0.0029(7)
O2 O 0.0248(9) 0.0320(9) 0.0303(9) 0.0072(7) 0.0020(7) 0.0142(7)
N1 N 0.0164(9) 0.0175(9) 0.0166(9) -0.0016(7) 0.0012(7) 0.0008(7)
N2 N 0.0161(9) 0.0175(9) 0.0155(8) 0.0009(7) 0.0032(7) 0.0015(7)
C25 C 0.0138(10) 0.0209(11) 0.0139(10) 0.0036(8) 0.0018(8) -0.0027(8)
C23 C 0.0204(11) 0.0179(11) 0.0270(12) 0.0015(9) 0.0107(9) 0.0023(9)
C7 C 0.0178(10) 0.0144(10) 0.0161(10) -0.0035(8) 0.0032(8) -0.0001(8)
C3 C 0.0186(11) 0.0174(11) 0.0183(10) -0.0084(8) 0.0005(8) 0.0039(8)
C1 C 0.0188(11) 0.0143(10) 0.0267(12) -0.0045(9) 0.0009(9) 0.0041(9)
C17 C 0.0166(11) 0.0320(12) 0.0174(11) 0.0033(9) 0.0004(8) -0.0073(9)
C14 C 0.0193(11) 0.0207(11) 0.0262(12) 0.0005(9) 0.0052(9) 0.0013(9)
C12 C 0.0189(11) 0.0168(11) 0.0296(12) 0.0032(9) 0.0042(9) 0.0015(9)
C24 C 0.0161(10) 0.0231(11) 0.0126(10) 0.0057(9) 0.0037(8) 0.0016(8)
C11 C 0.0169(11) 0.0246(12) 0.0220(11) 0.0003(9) 0.0020(9) 0.0055(9)
C2 C 0.0160(10) 0.0141(10) 0.0208(11) -0.0040(8) 0.0026(8) 0.0022(8)
C6 C 0.0164(10) 0.0148(10) 0.0193(10) -0.0034(8) 0.0019(8) -0.0004(8)
C9 C 0.0201(11) 0.0124(10) 0.0265(12) 0.0012(9) 0.0041(9) -0.0012(9)
C13 C 0.0159(10) 0.0185(11) 0.0233(11) -0.0006(9) 0.0034(9) -0.0011(9)
C8 C 0.0126(10) 0.0184(10) 0.0196(10) -0.0016(8) 0.0033(8) 0.0005(8)
C4 C 0.0200(11) 0.0245(11) 0.0170(10) -0.0085(9) 0.0053(9) -0.0039(9)
C20 C 0.0219(11) 0.0304(12) 0.0138(10) 0.0121(10) 0.0062(8) 0.0054(9)
C5 C 0.0140(10) 0.0205(11) 0.0241(11) -0.0026(9) 0.0049(8) -0.0007(9)
C10 C 0.0219(11) 0.0219(11) 0.0201(11) -0.0022(9) 0.0013(9) -0.0043(9)
C15 C 0.0233(12) 0.0247(12) 0.0382(14) -0.0070(10) 0.0053(10) -0.0043(11)
C19 C 0.0245(12) 0.0510(16) 0.0106(10) 0.0180(11) 0.0006(9) 0.0031(10)
C18 C 0.0200(12) 0.0486(16) 0.0159(11) 0.0060(11) -0.0036(9) -0.0090(11)
C16 C 0.0194(12) 0.0337(13) 0.0326(13) -0.0053(10) -0.0005(10) -0.0144(11)
C21 C 0.0315(13) 0.0335(13) 0.0222(12) 0.0172(11) 0.0121(10) 0.0150(10)
C22 C 0.0342(13) 0.0183(12) 0.0331(13) 0.0060(10) 0.0169(11) 0.0093(10)
C27 C 0.0294(13) 0.0203(12) 0.0396(14) -0.0056(10) 0.0065(11) -0.0012(11)
C26 C 0.0347(14) 0.0310(14) 0.0365(14) -0.0041(11) 0.0039(11) 0.0146(12)

loop_
_atom_type_symbol
_atom_type_scat_dispersion_real
_atom_type_scat_dispersion_imag
_atom_type_scat_source
C 0.0033 0.0016 'International Tables Vol C tables 4.2.6.8 and 6.1.1.1'
H 0.0000 0.0000 'International Tables Vol C tables 4.2.6.8 and 6.1.1.1'
Cl 0.1484 0.1585 'International Tables Vol C tables 4.2.6.8 and 6.1.1.1'
Co 0.3494 0.9721 'International Tables Vol C tables 4.2.6.8 and 6.1.1.1'
F 0.0171 0.0103 'International Tables Vol C tables 4.2.6.8 and 6.1.1.1'
N 0.0061 0.0033 'International Tables Vol C tables 4.2.6.8 and 6.1.1.1'
O 0.0106 0.0060 'International Tables Vol C tables 4.2.6.8 and 6.1.1.1'

loop_
_exptl_crystal_face_index_h
_exptl_crystal_face_index_k
_exptl_crystal_face_index_l
_exptl_crystal_face_perp_dist
? ? ? ?

loop_
_geom_angle_atom_site_label_1
_geom_angle_atom_site_label_2
_geom_angle_atom_site_label_3
_geom_angle_site_symmetry_1
_geom_angle_site_symmetry_2
_geom_angle_site_symmetry_3
_geom_angle
_geom_angle_publ_flag
Cl1 Co1 O1 . . . 101.18(4) ?
Cl1 Co1 N1 . . . 116.63(5) ?
Cl1 Co1 N2 . . . 112.36(5) ?
O1 Co1 N1 . . . 109.27(6) ?
O1 Co1 N2 . . . 135.16(6) ?
N1 Co1 N2 . . . 81.83(6) ?
Co1 O1 C1 . . . 108.29(12) ?
C3 O3 H1o3 . . . 106.5(18) ?
Co1 N1 C25 . . . 110.81(13) ?
Co1 N1 C14 . . . 128.85(13) ?
C25 N1 C14 . . . 119.62(16) ?
Co1 N2 C23 . . . 131.93(13) ?
Co1 N2 C24 . . . 109.41(13) ?
C23 N2 C24 . . . 118.49(17) ?
N1 C25 C17 . . . 122.58(18) ?
N1 C25 C24 . . . 117.28(16) ?
C17 C25 C24 . . . 120.08(18) ?
N2 C23 C22 . . . 120.87(18) ?
N2 C23 C27 . . . 118.52(18) ?
C22 C23 C27 . . . 120.61(19) ?
C2 C7 C6 . . . 121.98(19) ?
C2 C7 H1c7 . . . 119.01 ?
C6 C7 H1c7 . . . 119.01 ?
O3 C3 C2 . . . 123.25(18) ?
O3 C3 C4 . . . 117.39(18) ?
C2 C3 C4 . . . 119.36(18) ?
O1 C1 O2 . . . 120.63(19) ?
O1 C1 C2 . . . 119.75(18) ?
O2 C1 C2 . . . 119.61(19) ?
C25 C17 C18 . . . 118.9(2) ?
C25 C17 C16 . . . 116.69(18) ?
C18 C17 C16 . . . 124.37(19) ?
N1 C14 C15 . . . 120.71(19) ?
N1 C14 C26 . . . 117.51(18) ?
C15 C14 C26 . . . 121.8(2) ?
C11 C12 C13 . . . 118.39(19) ?
C11 C12 H1c12 . . . 120.81 ?
C13 C12 H1c12 . . . 120.81 ?
N2 C24 C25 . . . 117.47(17) ?
N2 C24 C20 . . . 123.13(18) ?
C25 C24 C20 . . . 119.35(17) ?
F2 C11 C12 . . . 119.54(18) ?
F2 C11 C10 . . . 117.80(18) ?
C12 C11 C10 . . . 122.65(19) ?
C7 C2 C3 . . . 119.34(18) ?
C7 C2 C1 . . . 120.01(18) ?
C3 C2 C1 . . . 120.64(17) ?
C7 C6 C8 . . . 122.05(18) ?
C7 C6 C5 . . . 117.20(17) ?
C8 C6 C5 . . . 120.74(18) ?
F1 C9 C8 . . . 119.35(17) ?
F1 C9 C10 . . . 116.36(18) ?
C8 C9 C10 . . . 124.28(19) ?
C12 C13 C8 . . . 121.79(19) ?
C12 C13 H1c13 . . . 119.1 ?
C8 C13 H1c13 . . . 119.1 ?
C6 C8 C9 . . . 123.01(18) ?
C6 C8 C13 . . . 121.42(17) ?
C9 C8 C13 . . . 115.56(17) ?
C3 C4 C5 . . . 120.14(19) ?
C3 C4 H1c4 . . . 119.93 ?
C5 C4 H1c4 . . . 119.93 ?
C24 C20 C19 . . . 119.0(2) ?
C24 C20 C21 . . . 116.98(18) ?
C19 C20 C21 . . . 124.05(19) ?
C6 C5 C4 . . . 121.95(19) ?
C6 C5 H1c5 . . . 119.03 ?
C4 C5 H1c5 . . . 119.03 ?
C11 C10 C9 . . . 117.27(19) ?
C11 C10 H1c10 . . . 121.36 ?
C9 C10 H1c10 . . . 121.36 ?
C14 C15 C16 . . . 120.5(2) ?
C14 C15 H1c15 . . . 119.77 ?
C16 C15 H1c15 . . . 119.77 ?
C20 C19 C18 . . . 121.5(2) ?
C20 C19 H1c19 . . . 119.24 ?
C18 C19 H1c19 . . . 119.24 ?
C17 C18 C19 . . . 121.0(2) ?
C17 C18 H1c18 . . . 119.49 ?
C19 C18 H1c18 . . . 119.49 ?
C17 C16 C15 . . . 119.9(2) ?
C17 C16 H1c16 . . . 120.07 ?
C15 C16 H1c16 . . . 120.07 ?
C20 C21 C22 . . . 119.7(2) ?
C20 C21 H1c21 . . . 120.16 ?
C22 C21 H1c21 . . . 120.16 ?
C23 C22 C21 . . . 120.7(2) ?
C23 C22 H1c22 . . . 119.66 ?
C21 C22 H1c22 . . . 119.66 ?
C23 C27 H1c27 . . . 109.47 ?
C23 C27 H2c27 . . . 109.47 ?
C23 C27 H3c27 . . . 109.47 ?
H1c27 C27 H2c27 . . . 109.47 ?
H1c27 C27 H3c27 . . . 109.47 ?
H2c27 C27 H3c27 . . . 109.47 ?
C14 C26 H1c26 . . . 109.47 ?
C14 C26 H2c26 . . . 109.47 ?
C14 C26 H3c26 . . . 109.47 ?
H1c26 C26 H2c26 . . . 109.47 ?
H1c26 C26 H3c26 . . . 109.47 ?
H2c26 C26 H3c26 . . . 109.47 ?

loop_
_geom_bond_atom_site_label_1
_geom_bond_atom_site_label_2
_geom_bond_site_symmetry_1
_geom_bond_site_symmetry_2
_geom_bond_distance
_geom_bond_publ_flag
Co1 Cl1 . . 2.2206(6) ?
Co1 O1 . . 1.9768(14) ?
Co1 N1 . . 2.0379(16) ?
Co1 N2 . . 2.0751(16) ?
F2 C11 . . 1.359(2) ?
F1 C9 . . 1.357(2) ?
O1 C1 . . 1.267(3) ?
O3 C3 . . 1.356(2) ?
O3 H1o3 . . 0.76(2) ?
O2 C1 . . 1.268(2) ?
N1 C25 . . 1.364(2) ?
N1 C14 . . 1.335(3) ?
N2 C23 . . 1.336(3) ?
N2 C24 . . 1.374(2) ?
C25 C17 . . 1.407(3) ?
C25 C24 . . 1.435(3) ?
C23 C22 . . 1.413(3) ?
C23 C27 . . 1.496(3) ?
C7 C2 . . 1.396(3) ?
C7 C6 . . 1.394(3) ?
C7 H1c7 . . 0.96 ?
C3 C2 . . 1.396(3) ?
C3 C4 . . 1.397(3) ?
C1 C2 . . 1.490(3) ?
C17 C18 . . 1.427(3) ?
C17 C16 . . 1.416(3) ?
C14 C15 . . 1.406(3) ?
C14 C26 . . 1.494(3) ?
C12 C11 . . 1.373(3) ?
C12 C13 . . 1.389(3) ?
C12 H1c12 . . 0.96 ?
C24 C20 . . 1.401(3) ?
C11 C10 . . 1.369(3) ?
C6 C8 . . 1.487(3) ?
C6 C5 . . 1.398(3) ?
C9 C8 . . 1.389(3) ?
C9 C10 . . 1.372(3) ?
C13 C8 . . 1.407(3) ?
C13 H1c13 . . 0.96 ?
C4 C5 . . 1.377(3) ?
C4 H1c4 . . 0.96 ?
C20 C19 . . 1.435(3) ?
C20 C21 . . 1.408(3) ?
C5 H1c5 . . 0.96 ?
C10 H1c10 . . 0.96 ?
C15 C16 . . 1.365(3) ?
C15 H1c15 . . 0.96 ?
C19 C18 . . 1.341(4) ?
C19 H1c19 . . 0.96 ?
C18 H1c18 . . 0.96 ?
C16 H1c16 . . 0.96 ?
C21 C22 . . 1.360(3) ?
C21 H1c21 . . 0.96 ?
C22 H1c22 . . 0.96 ?
C27 H1c27 . . 0.96 ?
C27 H2c27 . . 0.96 ?
C27 H3c27 . . 0.96 ?
C26 H1c26 . . 0.96 ?
C26 H2c26 . . 0.96 ?
C26 H3c26 . . 0.96 ?

loop_
_geom_hbond_atom_site_label_D
_geom_hbond_atom_site_label_H
_geom_hbond_atom_site_label_A
_geom_hbond_site_symmetry_D
_geom_hbond_site_symmetry_H
_geom_hbond_site_symmetry_A
_geom_hbond_distance_DH
_geom_hbond_distance_HA
_geom_hbond_distance_DA
_geom_hbond_angle_DHA
_geom_hbond_publ_flag
C7 H1c7 F1 . . . 0.96 2.38 2.849(2) 109.41 ?
C10 H1c10 O2 . . 4_555 0.96 2.30 3.215(3) 159.65 ?
O3 H1o3 O2 . . . 0.76(2) 1.91(2) 2.594(2) 150(2) ?
O3 H1o3 C1 . . . 0.76(2) 2.45(2) 2.903(3) 120(2) ?

loop_
_geom_torsion_atom_site_label_1
_geom_torsion_atom_site_label_2
_geom_torsion_atom_site_label_3
_geom_torsion_atom_site_label_4
_geom_torsion_site_symmetry_1
_geom_torsion_site_symmetry_2
_geom_torsion_site_symmetry_3
_geom_torsion_site_symmetry_4
_geom_torsion
_geom_torsion_publ_flag
? ? ? ? ? ? ? ? ? ?

loop_
_restr_angle_atom_site_label_1
_restr_angle_site_symmetry_1
_restr_angle_atom_site_label_2
_restr_angle_site_symmetry_2
_restr_angle_atom_site_label_3
_restr_angle_site_symmetry_3
_restr_angle_target
_restr_angle_target_weight_param
? ? ? ? ? ? ? ?

loop_
_restr_distance_atom_site_label_1
_restr_distance_site_symmetry_1
_restr_distance_atom_site_label_2
_restr_distance_site_symmetry_2
_restr_distance_target
_restr_distance_target_weight_param
? ? ? ? ? ?

loop_
_restr_equal_angle_atom_site_label_1
_restr_equal_angle_site_symmetry_1
_restr_equal_angle_atom_site_label_2
_restr_equal_angle_site_symmetry_2
_restr_equal_angle_atom_site_label_3
_restr_equal_angle_site_symmetry_3
_restr_equal_angle_class_class_id
_restr_equal_angle_class_target_weight_param
? ? ? ? ? ? ? ?

loop_
_restr_equal_distance_atom_site_label_1
_restr_equal_distance_site_symmetry_1
_restr_equal_distance_atom_site_label_2
_restr_equal_distance_site_symmetry_2
_restr_equal_distance_class_class_id
_restr_equal_distance_class_target_weight_param
? ? ? ? ? ?

loop_
_restr_equal_torsion_atom_site_label_1
_restr_equal_torsion_site_symmetry_1
_restr_equal_torsion_atom_site_label_2
_restr_equal_torsion_site_symmetry_2
_restr_equal_torsion_atom_site_label_3
_restr_equal_torsion_site_symmetry_3
_restr_equal_torsion_atom_site_label_4
_restr_equal_torsion_site_symmetry_4
_restr_equal_torsion_class_class_id
_restr_equal_torsion_class_target_weight_param
? ? ? ? ? ? ? ? ? ?

loop_
_restr_torsion_atom_site_label_1
_restr_torsion_site_symmetry_1
_restr_torsion_atom_site_label_2
_restr_torsion_site_symmetry_2
_restr_torsion_atom_site_label_3
_restr_torsion_site_symmetry_3
_restr_torsion_atom_site_label_4
_restr_torsion_site_symmetry_4
_restr_torsion_angle_target
_restr_torsion_weight_param
? ? ? ? ? ? ? ? ? ?

loop_
_twin_individual_id
_twin_individual_mass_fraction_refined
_twin_individual_twin_matrix_11
_twin_individual_twin_matrix_12
_twin_individual_twin_matrix_13
_twin_individual_twin_matrix_21
_twin_individual_twin_matrix_22
_twin_individual_twin_matrix_23
_twin_individual_twin_matrix_31
_twin_individual_twin_matrix_32
_twin_individual_twin_matrix_33
? ? ? ? ? ? ? ? ? ? ?

loop_
_jana_atom_site_adp_c_label
_jana_atom_site_adp_c_type_symbol
_jana_atom_site_adp_c_111
_jana_atom_site_adp_c_112
_jana_atom_site_adp_c_113
_jana_atom_site_adp_c_122
_jana_atom_site_adp_c_123
_jana_atom_site_adp_c_133
_jana_atom_site_adp_c_222
_jana_atom_site_adp_c_223
_jana_atom_site_adp_c_233
_jana_atom_site_adp_c_333
? ? ? ? ? ? ? ? ? ? ? ?

loop_
_jana_atom_site_adp_d_label
_jana_atom_site_adp_d_type_symbol
_jana_atom_site_adp_d_1111
_jana_atom_site_adp_d_1112
_jana_atom_site_adp_d_1113
_jana_atom_site_adp_d_1122
_jana_atom_site_adp_d_1123
_jana_atom_site_adp_d_1133
_jana_atom_site_adp_d_1222
_jana_atom_site_adp_d_1223
_jana_atom_site_adp_d_1233
_jana_atom_site_adp_d_1333
_jana_atom_site_adp_d_2222
_jana_atom_site_adp_d_2223
_jana_atom_site_adp_d_2233
_jana_atom_site_adp_d_2333
_jana_atom_site_adp_d_3333
? ? ? ? ? ? ? ? ? ? ? ? ? ? ? ? ?

loop_
_jana_atom_site_adp_e_label
_jana_atom_site_adp_e_type_symbol
_jana_atom_site_adp_e_11111
_jana_atom_site_adp_e_11112
_jana_atom_site_adp_e_11113
_jana_atom_site_adp_e_11122
_jana_atom_site_adp_e_11123
_jana_atom_site_adp_e_11133
_jana_atom_site_adp_e_11222
_jana_atom_site_adp_e_11223
_jana_atom_site_adp_e_11233
_jana_atom_site_adp_e_11333
_jana_atom_site_adp_e_12222
_jana_atom_site_adp_e_12223
_jana_atom_site_adp_e_12233
_jana_atom_site_adp_e_12333
_jana_atom_site_adp_e_13333
_jana_atom_site_adp_e_22222
_jana_atom_site_adp_e_22223
_jana_atom_site_adp_e_22233
_jana_atom_site_adp_e_22333
_jana_atom_site_adp_e_23333
_jana_atom_site_adp_e_33333
? ? ? ? ? ? ? ? ? ? ? ? ? ? ? ? ? ? ? ? ? ? ?

loop_
_jana_atom_site_adp_f_label
_jana_atom_site_adp_f_type_symbol
_jana_atom_site_adp_f_111111
_jana_atom_site_adp_f_111112
_jana_atom_site_adp_f_111113
_jana_atom_site_adp_f_111122
_jana_atom_site_adp_f_111123
_jana_atom_site_adp_f_111133
_jana_atom_site_adp_f_111222
_jana_atom_site_adp_f_111223
_jana_atom_site_adp_f_111233
_jana_atom_site_adp_f_111333
_jana_atom_site_adp_f_112222
_jana_atom_site_adp_f_112223
_jana_atom_site_adp_f_112233
_jana_atom_site_adp_f_112333
_jana_atom_site_adp_f_113333
_jana_atom_site_adp_f_122222
_jana_atom_site_adp_f_122223
_jana_atom_site_adp_f_122233
_jana_atom_site_adp_f_122333
_jana_atom_site_adp_f_123333
_jana_atom_site_adp_f_133333
_jana_atom_site_adp_f_222222
_jana_atom_site_adp_f_222223
_jana_atom_site_adp_f_222233
_jana_atom_site_adp_f_222333
_jana_atom_site_adp_f_223333
_jana_atom_site_adp_f_233333
_jana_atom_site_adp_f_333333
? ? ? ? ? ? ? ? ? ? ? ? ? ? ? ? ? ? ? ? ? ? ? ? ? ? ? ? ? ?
